data_7113139
loop_
_publ_author_name
'Constable, Edwin C.'
'Harris, Kate'
'Housecroft, Catherine E.'
'Neuburger, Markus'
'Schaffner, Silvia'

_publ_section_title
;
 A metallopolymer case-history: polymer, ring or ligand reaction?
;
_journal_issue 42
_journal_name_full 'Chemical communications (Cambridge, England)'
_journal_page_first 5360
_journal_page_last 5362
_journal_paper_doi 10.1039/b811204e
_journal_year 2008
_chemical_formula_moiety 'C32 H26 Co N6 O2, 2(F6 P), C2 H3 N'
_chemical_formula_sum 'C34 H29 Co F12 N7 O2 P2'
_chemical_formula_weight 916.51
_space_group_IT_number 56
_symmetry_cell_setting orthorhombic
_symmetry_space_group_name_Hall '-P 2ab 2ac'
_symmetry_space_group_name_H-M 'P c c n'
_atom_sites_solution_hydrogens geom
_atom_sites_solution_primary direct
_audit_creation_date 08-06-26
_audit_creation_method CRYSTALS_ver_12.84
_cell_angle_alpha 90
_cell_angle_beta 90
_cell_angle_gamma 90
_cell_formula_units_Z 8
_cell_length_a 30.2955(4)
_cell_length_b 12.46980(10)
_cell_length_c 19.6441(2)
_cell_measurement_reflns_used 9679
_cell_measurement_temperature 173
_cell_measurement_theta_max 28
_cell_measurement_theta_min 1
_cell_volume 7421.13(14)
_computing_cell_refinement 'DENZO/SCALEPACK (Otwinowski & Minor, 1997)'
_computing_data_collection 'COLLECT (Nonius, 1997-2001).'
_computing_data_reduction 'DENZO/SCALEPACK (Otwinowski & Minor, 1997)'
_computing_molecular_graphics 'CAMERON (Watkin et al., 1996)'
_computing_publication_material 'CRYSTALS (Betteridge et al., 2003)'
_computing_structure_refinement 'CRYSTALS (Betteridge et al., 2003)'
_computing_structure_solution 'SIR92 (Altomare et al., 1994)'
_diffrn_ambient_temperature 173
_diffrn_measured_fraction_theta_full 1.000
_diffrn_measured_fraction_theta_max 1.000
_diffrn_measurement_device_type 'Nonius KappaCCD'
_diffrn_measurement_method \w
_diffrn_radiation_monochromator graphite
_diffrn_radiation_type 'Mo K\a'
_diffrn_radiation_wavelength 0.71073
_diffrn_reflns_av_R_equivalents 0.046
_diffrn_reflns_limit_h_max 0
_diffrn_reflns_limit_h_min -39
_diffrn_reflns_limit_k_max 16
_diffrn_reflns_limit_k_min -16
_diffrn_reflns_limit_l_max 25
_diffrn_reflns_limit_l_min -25
_diffrn_reflns_number 34884
_diffrn_reflns_theta_full 27.881
_diffrn_reflns_theta_max 27.881
_diffrn_reflns_theta_min 1.344
_diffrn_standards_number 0
_exptl_absorpt_coefficient_mu 0.653
_exptl_absorpt_correction_T_max 0.97
_exptl_absorpt_correction_T_min 0.86
_exptl_absorpt_correction_type multi-scan
_exptl_absorpt_process_details 'DENZO/SCALEPACK (Otwinowski & Minor, 1997)'
_exptl_crystal_colour 'dark red'
_exptl_crystal_density_diffrn 1.641
_exptl_crystal_description plate
_exptl_crystal_F_000 3704
_exptl_crystal_size_max 0.32
_exptl_crystal_size_mid 0.23
_exptl_crystal_size_min 0.05
_refine_diff_density_max 0.56
_refine_diff_density_min -0.48
_refine_ls_extinction_method None
_refine_ls_goodness_of_fit_ref 1.0935
_refine_ls_hydrogen_treatment constr
_refine_ls_matrix_type full
_refine_ls_number_parameters 524
_refine_ls_number_reflns 5265
_refine_ls_number_restraints 0
_refine_ls_R_factor_all 0.0696
_refine_ls_R_factor_gt 0.0373
_refine_ls_shift/su_max 0.001597
_refine_ls_structure_factor_coef F
_refine_ls_weighting_details
;
Method, part 1, Chebychev polynomial, (Watkin, 1994, Prince, 1982)
[weight] = 1.0/[A~0~*T~0~(x)+A~1~*T~1~(x) ... +A~n-1~]*T~n-1~(x)]
where A~i~ are the Chebychev coefficients listed below and x= Fcalc/Fmax
Method = Robust Weighting (Prince, 1982)
W = [weight] * [1-(deltaF/6*sigmaF)^2^]^2^
A~i~ are:
0.455 0.363 0.211
;
_refine_ls_weighting_scheme calc
_refine_ls_wR_factor_all 0.0740
_refine_ls_wR_factor_gt 0.0432
_refine_ls_wR_factor_ref 0.0432
_reflns_limit_h_max 39
_reflns_limit_h_min 0
_reflns_limit_k_max 16
_reflns_limit_k_min 0
_reflns_limit_l_max 25
_reflns_limit_l_min 0
_reflns_number_gt 5265
_reflns_number_total 8864
_reflns_threshold_expression I>1.4\s(I)
_oxford_diffrn_Wilson_B_factor 0.00
_oxford_diffrn_Wilson_scale 0.00
_oxford_refine_ls_scale 0.12121(16)
_oxford_structure_analysis_title '6261045 kh034_173k'
_cod_data_source_file b811204e.txt
_cod_data_source_block kh034_173k
_cod_depositor_comments
;
The following automatic conversions were performed:

'_symmetry_cell_setting' value 'Orthorhombic' changed to
'orthorhombic' according to
/usr/data/users/saulius/automatic-downloads/retrospective/RSC/lib/dictionaries/cif_core.dic
dictionary named 'cif_core.dic' version 2.4.2 from 2011-04-26.

Automatic conversion script
Id: cif_fix_values 2281 2013-09-26 08:29:07Z andrius 
;
_cod_original_cell_volume 7421.12(14)
_cod_original_sg_symbol_H-M 'P c c n '
_cod_original_formula_sum 'C34 H29 Co1 F12 N7 O2 P2'
_cod_database_code 7113139

loop_
_symmetry_equiv_pos_as_xyz
x,y,z
-x,-y,-z
-x+1/2,y,z+1/2
x+1/2,-y,-z+1/2
x,-y+1/2,z+1/2
-x,y+1/2,-z+1/2
-x+1/2,-y+1/2,z
x+1/2,y+1/2,-z

loop_
_atom_site_label
_atom_site_type_symbol
_atom_site_fract_x
_atom_site_fract_y
_atom_site_fract_z
_atom_site_U_iso_or_equiv
_atom_site_occupancy
_atom_site_adp_type
_atom_site_refinement_flags_posn
_atom_site_refinement_flags_adp
Co1 Co 0.355016(10) 0.49424(2) 0.502868(16) 0.0262 1.0000 Uani . .
N1 N 0.29302(7) 0.55354(16) 0.53410(10) 0.0284 1.0000 Uani . .
N2 N 0.35984(6) 0.48052(16) 0.59955(10) 0.0265 1.0000 Uani . .
N3 N 0.41919(7) 0.42815(17) 0.51099(10) 0.0301 1.0000 Uani . .
N4 N 0.37813(7) 0.64845(17) 0.49353(10) 0.0299 1.0000 Uani . .
N5 N 0.35328(6) 0.50967(16) 0.40649(10) 0.0273 1.0000 Uani . .
N6 N 0.32981(7) 0.34614(16) 0.47587(10) 0.0275 1.0000 Uani . .
N7 N 0.4331(2) 0.1103(4) 0.5133(2) 0.1206 1.0000 Uani . .
C1 C 0.25996(8) 0.5903(2) 0.49559(13) 0.0332 1.0000 Uani . .
C2 C 0.22107(9) 0.6307(2) 0.52256(14) 0.0368 1.0000 Uani . .
C3 C 0.21632(9) 0.6325(2) 0.59283(15) 0.0379 1.0000 Uani . .
C4 C 0.25007(9) 0.5944(2) 0.63357(13) 0.0338 1.0000 Uani . .
C5 C 0.28822(8) 0.55599(19) 0.60277(12) 0.0275 1.0000 Uani . .
C6 C 0.32671(8) 0.51392(18) 0.64072(12) 0.0275 1.0000 Uani . .
C7 C 0.32997(8) 0.5079(2) 0.71069(12) 0.0310 1.0000 Uani . .
C8 C 0.36827(9) 0.4642(2) 0.73918(12) 0.0319 1.0000 Uani . .
C9 C 0.40264(9) 0.4308(2) 0.69700(13) 0.0328 1.0000 Uani . .
C10 C 0.39742(8) 0.4414(2) 0.62713(12) 0.0283 1.0000 Uani . .
C11 C 0.43140(8) 0.4122(2) 0.57659(12) 0.0299 1.0000 Uani . .
C12 C 0.47250(9) 0.3717(2) 0.59357(14) 0.0384 1.0000 Uani . .
C13 C 0.50145(10) 0.3457(3) 0.54191(15) 0.0436 1.0000 Uani . .
C14 C 0.48918(10) 0.3612(3) 0.47520(15) 0.0445 1.0000 Uani . .
C15 C 0.44790(9) 0.4027(2) 0.46166(13) 0.0364 1.0000 Uani . .
C16 C 0.38966(8) 0.7158(2) 0.54353(14) 0.0351 1.0000 Uani . .
C17 C 0.40097(10) 0.8215(2) 0.53172(16) 0.0429 1.0000 Uani . .
C18 C 0.40001(10) 0.8598(2) 0.46539(17) 0.0437 1.0000 Uani . .
C19 C 0.38859(9) 0.7911(2) 0.41308(14) 0.0361 1.0000 Uani . .
C20 C 0.37840(8) 0.6853(2) 0.42841(13) 0.0295 1.0000 Uani . .
C21 C 0.36730(8) 0.6024(2) 0.37743(13) 0.0294 1.0000 Uani . .
C22 C 0.37152(9) 0.6123(2) 0.30807(13) 0.0351 1.0000 Uani . .
C23 C 0.36144(9) 0.5235(2) 0.26731(12) 0.0365 1.0000 Uani . .
C24 C 0.34655(9) 0.4283(2) 0.29681(13) 0.0328 1.0000 Uani . .
C25 C 0.34274(8) 0.4248(2) 0.36732(12) 0.0280 1.0000 Uani . .
C26 C 0.32773(8) 0.33096(19) 0.40738(11) 0.0268 1.0000 Uani . .
C27 C 0.31269(9) 0.2361(2) 0.37917(12) 0.0327 1.0000 Uani . .
C28 C 0.29911(9) 0.1541(2) 0.42193(14) 0.0369 1.0000 Uani . .
C29 C 0.30091(10) 0.1692(2) 0.49135(13) 0.0369 1.0000 Uani . .
C30 C 0.31667(9) 0.2662(2) 0.51645(12) 0.0327 1.0000 Uani . .
C31 C 0.40674(11) 0.4041(3) 0.83733(15) 0.0503 1.0000 Uani . .
C32 C 0.35881(12) 0.4459(3) 0.15651(14) 0.0535 1.0000 Uani . .
C33 C 0.4553(2) 0.0775(5) 0.5562(3) 0.0954 1.0000 Uani . .
C34 C 0.4810(2) 0.0333(6) 0.6097(3) 0.1347 1.0000 Uani . .
O1 O 0.36915(7) 0.45713(18) 0.80764(9) 0.0421 1.0000 Uani . .
O2 O 0.36705(8) 0.53740(17) 0.19961(9) 0.0470 1.0000 Uani . .
P1 P 0.47934(4) 0.71924(10) 0.72516(5) 0.0691 1.0000 Uani . .
P2 P 0.2500 0.7500 0.31565(5) 0.0316 1.0000 Uani S T
P3 P 0.2500 0.2500 0.19540(4) 0.0281 1.0000 Uani S T
F1 F 0.45725(9) 0.6709(4) 0.78936(13) 0.1250 1.0000 Uani . .
F2 F 0.50139(16) 0.7737(3) 0.66027(15) 0.1542 1.0000 Uani . .
F3 F 0.52648(8) 0.7111(3) 0.75998(16) 0.1051 1.0000 Uani . .
F4 F 0.43211(13) 0.7310(3) 0.69117(16) 0.1342 1.0000 Uani . .
F5 F 0.47432(13) 0.8352(3) 0.75724(17) 0.1375 1.0000 Uani . .
F6 F 0.48443(11) 0.6079(2) 0.69100(16) 0.1112 1.0000 Uani . .
F7 F 0.28706(5) 0.75838(14) 0.37360(8) 0.0448 1.0000 Uani . .
F8 F 0.24522(6) 0.87824(13) 0.31571(8) 0.0460 1.0000 Uani . .
F9 F 0.21275(6) 0.74193(15) 0.25805(8) 0.0454 1.0000 Uani . .
F10 F 0.25356(5) 0.34042(13) 0.25283(7) 0.0403 1.0000 Uani . .
F11 F 0.30289(5) 0.23727(12) 0.19543(8) 0.0364 1.0000 Uani . .
F12 F 0.25368(5) 0.34000(12) 0.13751(7) 0.0378 1.0000 Uani . .
H11 H 0.2645 0.5894 0.4479 0.0391 1.0000 Uiso R .
H21 H 0.1980 0.6566 0.4946 0.0434 1.0000 Uiso R .
H31 H 0.1904 0.6598 0.6127 0.0450 1.0000 Uiso R .
H41 H 0.2472 0.5953 0.6805 0.0404 1.0000 Uiso R .
H71 H 0.3073 0.5314 0.7387 0.0373 1.0000 Uiso R .
H91 H 0.4285 0.4024 0.7155 0.0386 1.0000 Uiso R .
H121 H 0.4803 0.3609 0.6389 0.0452 1.0000 Uiso R .
H131 H 0.5295 0.3167 0.5521 0.0513 1.0000 Uiso R .
H141 H 0.5076 0.3438 0.4396 0.0517 1.0000 Uiso R .
H151 H 0.4396 0.4136 0.4167 0.0420 1.0000 Uiso R .
H161 H 0.3903 0.6873 0.5884 0.0429 1.0000 Uiso R .
H171 H 0.4095 0.8663 0.5682 0.0502 1.0000 Uiso R .
H181 H 0.4064 0.9308 0.4560 0.0512 1.0000 Uiso R .
H191 H 0.3881 0.8160 0.3686 0.0429 1.0000 Uiso R .
H221 H 0.3814 0.6746 0.2887 0.0420 1.0000 Uiso R .
H241 H 0.3386 0.3676 0.2704 0.0395 1.0000 Uiso R .
H271 H 0.3117 0.2275 0.3319 0.0378 1.0000 Uiso R .
H281 H 0.2889 0.0894 0.4044 0.0428 1.0000 Uiso R .
H291 H 0.2914 0.1151 0.5210 0.0419 1.0000 Uiso R .
H301 H 0.3182 0.2774 0.5635 0.0392 1.0000 Uiso R .
H311 H 0.4020 0.3997 0.8869 0.0755 1.0000 Uiso R .
H312 H 0.4334 0.4444 0.8280 0.0755 1.0000 Uiso R .
H313 H 0.4097 0.3319 0.8183 0.0754 1.0000 Uiso R .
H321 H 0.3616 0.4695 0.1098 0.0869 1.0000 Uiso R .
H322 H 0.3820 0.3897 0.1634 0.0858 1.0000 Uiso R .
H323 H 0.3290 0.4167 0.1640 0.0865 1.0000 Uiso R .
H341 H 0.4998 0.0881 0.6286 0.2012 1.0000 Uiso R .
H342 H 0.4983 -0.0243 0.5897 0.2013 1.0000 Uiso R .
H343 H 0.4612 0.0051 0.6444 0.2011 1.0000 Uiso R .

loop_
_atom_site_aniso_label
_atom_site_aniso_U_11
_atom_site_aniso_U_22
_atom_site_aniso_U_33
_atom_site_aniso_U_23
_atom_site_aniso_U_13
_atom_site_aniso_U_12
Co1 0.02649(15) 0.02675(15) 0.02524(15) -0.00169(13) 0.00108(13) -0.00115(13)
N1 0.0325(11) 0.0262(10) 0.0264(10) -0.0009(8) 0.0027(8) -0.0031(9)
N2 0.0269(10) 0.0269(10) 0.0258(9) -0.0015(8) 0.0013(8) -0.0018(8)
N3 0.0310(11) 0.0332(10) 0.0261(10) -0.0021(8) -0.0022(8) 0.0008(9)
N4 0.0280(10) 0.0322(10) 0.0296(10) -0.0003(9) -0.0001(8) 0.0024(8)
N5 0.0262(9) 0.0272(10) 0.0285(9) 0.0000(8) -0.0007(8) -0.0020(8)
N6 0.0277(10) 0.0320(11) 0.0229(9) -0.0024(8) 0.0000(8) 0.0004(9)
N7 0.185(5) 0.106(3) 0.072(3) 0.006(2) -0.028(3) -0.070(4)
C1 0.0389(14) 0.0293(12) 0.0315(12) 0.0037(11) -0.0010(11) -0.0046(10)
C2 0.0358(14) 0.0334(14) 0.0411(14) 0.0063(11) -0.0049(11) 0.0007(11)
C3 0.0339(14) 0.0379(15) 0.0419(15) -0.0003(12) 0.0035(12) 0.0062(11)
C4 0.0361(13) 0.0343(13) 0.0311(12) -0.0018(10) 0.0041(11) 0.0027(11)
C5 0.0314(12) 0.0251(12) 0.0260(11) -0.0027(9) 0.0031(9) -0.0025(9)
C6 0.0300(12) 0.0236(11) 0.0290(11) -0.0027(9) 0.0056(9) -0.0007(10)
C7 0.0326(12) 0.0334(13) 0.0268(11) -0.0030(10) 0.0056(9) 0.0000(11)
C8 0.0369(14) 0.0356(13) 0.0233(11) -0.0005(10) 0.0016(10) -0.0048(11)
C9 0.0329(13) 0.0377(14) 0.0278(12) -0.0002(10) -0.0021(10) -0.0014(11)
C10 0.0272(12) 0.0289(12) 0.0287(12) -0.0011(9) 0.0003(9) -0.0019(10)
C11 0.0307(12) 0.0334(13) 0.0255(11) -0.0008(10) 0.0004(10) 0.0001(10)
C12 0.0342(14) 0.0507(17) 0.0304(13) 0.0015(12) -0.0011(11) 0.0060(12)
C13 0.0315(13) 0.0558(18) 0.0434(16) -0.0018(13) 0.0038(12) 0.0118(13)
C14 0.0424(16) 0.0553(18) 0.0356(14) -0.0085(13) 0.0106(12) 0.0059(14)
C15 0.0385(14) 0.0463(16) 0.0245(12) -0.0057(11) 0.0012(10) 0.0012(12)
C16 0.0317(13) 0.0418(15) 0.0319(13) -0.0060(11) -0.0002(10) 0.0017(11)
C17 0.0415(16) 0.0400(16) 0.0473(16) -0.0140(13) -0.0018(13) -0.0041(13)
C18 0.0422(16) 0.0330(14) 0.0558(18) -0.0029(13) 0.0029(14) -0.0073(12)
C19 0.0363(14) 0.0324(13) 0.0397(14) 0.0035(11) 0.0006(11) -0.0041(11)
C20 0.0260(12) 0.0305(13) 0.0321(12) 0.0011(10) -0.0004(10) 0.0000(10)
C21 0.0273(12) 0.0302(12) 0.0306(12) 0.0021(10) -0.0010(10) -0.0017(10)
C22 0.0389(14) 0.0342(13) 0.0323(13) 0.0054(11) -0.0016(11) -0.0085(11)
C23 0.0413(15) 0.0459(16) 0.0224(11) 0.0036(11) -0.0015(11) -0.0102(12)
C24 0.0366(14) 0.0368(14) 0.0250(12) 0.0004(10) -0.0013(10) -0.0049(11)
C25 0.0270(12) 0.0298(12) 0.0273(11) 0.0002(9) -0.0034(9) -0.0015(9)
C26 0.0278(12) 0.0292(12) 0.0235(11) 0.0004(9) 0.0011(9) 0.0008(10)
C27 0.0407(14) 0.0342(13) 0.0231(11) -0.0011(10) -0.0004(10) -0.0019(11)
C28 0.0442(15) 0.0298(13) 0.0366(14) -0.0012(11) 0.0027(12) -0.0070(11)
C29 0.0457(15) 0.0332(13) 0.0320(13) 0.0059(11) 0.0049(12) -0.0038(11)
C30 0.0362(13) 0.0385(14) 0.0234(11) 0.0008(10) 0.0037(10) 0.0004(11)
C31 0.0508(18) 0.072(2) 0.0282(13) 0.0043(14) -0.0062(13) 0.0058(16)
C32 0.080(2) 0.0563(19) 0.0241(13) -0.0015(12) 0.0032(14) -0.0248(18)
C33 0.113(4) 0.101(4) 0.072(3) -0.015(3) -0.001(3) -0.054(3)
C34 0.097(4) 0.192(7) 0.116(5) -0.036(5) -0.034(4) -0.025(4)
O1 0.0478(11) 0.0565(13) 0.0219(9) 0.0006(8) 0.0010(8) 0.0044(10)
O2 0.0671(14) 0.0493(12) 0.0245(9) 0.0040(8) -0.0007(9) -0.0240(11)
P1 0.0830(7) 0.0861(7) 0.0382(4) -0.0175(5) 0.0028(5) -0.0181(6)
P2 0.0338(5) 0.0353(5) 0.0256(4) 0.0000 0.0000 -0.0006(4)
P3 0.0327(4) 0.0272(4) 0.0245(4) 0.0000 0.0000 -0.0014(4)
F1 0.0643(15) 0.253(4) 0.0580(14) 0.045(2) 0.0156(12) 0.007(2)
F2 0.264(5) 0.128(3) 0.0702(18) -0.0131(18) 0.030(2) -0.113(3)
F3 0.0585(15) 0.132(2) 0.125(2) -0.038(2) 0.0082(15) -0.0084(15)
F4 0.154(3) 0.145(3) 0.104(2) -0.014(2) -0.084(2) 0.000(2)
F5 0.175(3) 0.126(3) 0.112(2) -0.069(2) -0.061(2) 0.031(2)
F6 0.132(2) 0.0785(18) 0.123(2) -0.0382(17) 0.042(2) -0.0383(17)
F7 0.0419(9) 0.0561(10) 0.0365(8) -0.0057(8) -0.0101(7) 0.0007(8)
F8 0.0570(11) 0.0358(9) 0.0453(9) -0.0002(7) 0.0023(8) 0.0013(8)
F9 0.0449(9) 0.0543(10) 0.0368(8) -0.0045(8) -0.0106(7) 0.0015(8)
F10 0.0451(9) 0.0415(8) 0.0342(7) -0.0121(7) -0.0016(7) -0.0009(7)
F11 0.0338(8) 0.0372(8) 0.0383(8) -0.0012(7) 0.0006(6) -0.0003(6)
F12 0.0460(9) 0.0337(8) 0.0337(7) 0.0078(6) 0.0017(7) -0.0016(7)

loop_
_atom_type_symbol
_atom_type_scat_dispersion_real
_atom_type_scat_dispersion_imag
_atom_type_scat_Cromer_Mann_a1
_atom_type_scat_Cromer_Mann_b1
_atom_type_scat_Cromer_Mann_a2
_atom_type_scat_Cromer_Mann_b2
_atom_type_scat_Cromer_Mann_a3
_atom_type_scat_Cromer_Mann_b3
_atom_type_scat_Cromer_Mann_a4
_atom_type_scat_Cromer_Mann_b4
_atom_type_scat_Cromer_Mann_c
_atom_type_scat_source
C 0.0033 0.0016 2.3100 20.8439 1.0200 10.2075 1.5886 0.5687 0.8650 51.6512 0.2156 'International Tables Vol C 4.2.6.8 and 6.1.1.4'
H 0.0000 0.0000 0.4930 10.5109 0.3229 26.1257 0.1402 3.1424 0.0408 57.7998 0.0030 'International Tables Vol C 4.2.6.8 and 6.1.1.4'
Co 0.3494 0.9721 12.2841 4.2791 7.3409 0.2784 4.0034 13.5359 2.3488 71.1692 1.0118 'International Tables Vol C 4.2.6.8 and 6.1.1.4'
N 0.0061 0.0033 12.2126 0.0057 3.1322 9.8933 2.0125 28.9975 1.1663 0.5826 -11.5290 'International Tables Vol C 4.2.6.8 and 6.1.1.4'
O 0.0106 0.0060 3.0485 13.2771 2.2868 5.7011 1.5463 0.3239 0.8670 32.9089 0.2508 'International Tables Vol C 4.2.6.8 and 6.1.1.4'
P 0.1023 0.0942 6.4345 1.9067 4.1791 27.1570 1.7800 0.5260 1.4908 68.1645 1.1149 'International Tables Vol C 4.2.6.8 and 6.1.1.4'
F 0.0171 0.0103 3.5392 10.2825 2.6412 4.2944 1.5170 0.2615 1.0243 26.1476 0.2776 'International Tables Vol C 4.2.6.8 and 6.1.1.4'

loop_
_geom_angle_atom_site_label_1
_geom_angle_site_symmetry_1
_geom_angle_atom_site_label_2
_geom_angle_atom_site_label_3
_geom_angle_site_symmetry_3
_geom_angle
_geom_angle_publ_flag
N1 . Co1 N2 . 79.08(8) yes
N1 . Co1 N3 . 158.72(8) yes
N2 . Co1 N3 . 79.64(8) yes
N1 . Co1 N4 . 90.07(8) yes
N2 . Co1 N4 . 98.41(8) yes
N3 . Co1 N4 . 93.33(8) yes
N1 . Co1 N5 . 103.25(8) yes
N2 . Co1 N5 . 177.12(9) yes
N3 . Co1 N5 . 98.02(8) yes
N4 . Co1 N5 . 79.98(8) yes
N1 . Co1 N6 . 93.37(8) yes
N2 . Co1 N6 . 101.71(8) yes
N3 . Co1 N6 . 90.62(8) yes
N4 . Co1 N6 . 159.87(8) yes
N5 . Co1 N6 . 79.92(8) yes
Co1 . N1 C1 . 128.53(17) yes
Co1 . N1 C5 . 113.10(16) yes
C1 . N1 C5 . 118.3(2) yes
Co1 . N2 C6 . 120.58(16) yes
Co1 . N2 C10 . 119.64(16) yes
C6 . N2 C10 . 119.7(2) yes
Co1 . N3 C11 . 112.30(16) yes
Co1 . N3 C15 . 129.31(17) yes
C11 . N3 C15 . 118.4(2) yes
Co1 . N4 C16 . 127.64(18) yes
Co1 . N4 C20 . 113.75(16) yes
C16 . N4 C20 . 118.4(2) yes
Co1 . N5 C21 . 119.70(16) yes
Co1 . N5 C25 . 119.69(16) yes
C21 . N5 C25 . 120.2(2) yes
Co1 . N6 C26 . 113.27(16) yes
Co1 . N6 C30 . 128.52(16) yes
C26 . N6 C30 . 118.2(2) yes
N1 . C1 C2 . 123.0(2) yes
N1 . C1 H11 . 116.6 no
C2 . C1 H11 . 120.3 no
C1 . C2 C3 . 118.3(3) yes
C1 . C2 H21 . 122.0 no
C3 . C2 H21 . 119.7 no
C2 . C3 C4 . 119.6(3) yes
C2 . C3 H31 . 120.4 no
C4 . C3 H31 . 120.1 no
C3 . C4 C5 . 118.8(2) yes
C3 . C4 H41 . 120.2 no
C5 . C4 H41 . 121.0 no
C4 . C5 N1 . 122.0(2) yes
C4 . C5 C6 . 123.9(2) yes
N1 . C5 C6 . 114.1(2) yes
C5 . C6 N2 . 113.1(2) yes
C5 . C6 C7 . 125.3(2) yes
N2 . C6 C7 . 121.7(2) yes
C6 . C7 C8 . 118.6(2) yes
C6 . C7 H71 . 121.4 no
C8 . C7 H71 . 120.0 no
C7 . C8 C9 . 119.9(2) yes
C7 . C8 O1 . 116.2(2) yes
C9 . C8 O1 . 124.0(2) yes
C8 . C9 C10 . 118.3(2) yes
C8 . C9 H91 . 120.6 no
C10 . C9 H91 . 121.1 no
C9 . C10 N2 . 121.8(2) yes
C9 . C10 C11 . 124.2(2) yes
N2 . C10 C11 . 114.0(2) yes
C10 . C11 N3 . 114.4(2) yes
C10 . C11 C12 . 123.7(2) yes
N3 . C11 C12 . 121.9(2) yes
C11 . C12 C13 . 118.7(3) yes
C11 . C12 H121 . 120.7 no
C13 . C12 H121 . 120.6 no
C12 . C13 C14 . 119.7(3) yes
C12 . C13 H131 . 120.4 no
C14 . C13 H131 . 119.9 no
C13 . C14 C15 . 118.8(3) yes
C13 . C14 H141 . 121.8 no
C15 . C14 H141 . 119.4 no
C14 . C15 N3 . 122.5(2) yes
C14 . C15 H151 . 119.0 no
N3 . C15 H151 . 118.4 no
N4 . C16 C17 . 122.7(3) yes
N4 . C16 H161 . 116.8 no
C17 . C16 H161 . 120.5 no
C16 . C17 C18 . 118.7(3) yes
C16 . C17 H171 . 120.3 no
C18 . C17 H171 . 120.9 no
C17 . C18 C19 . 119.3(3) yes
C17 . C18 H181 . 120.9 no
C19 . C18 H181 . 119.8 no
C18 . C19 C20 . 118.9(3) yes
C18 . C19 H191 . 119.8 no
C20 . C19 H191 . 121.3 no
C19 . C20 N4 . 121.8(2) yes
C19 . C20 C21 . 124.6(2) yes
N4 . C20 C21 . 113.5(2) yes
C20 . C21 N5 . 112.5(2) yes
C20 . C21 C22 . 126.0(2) yes
N5 . C21 C22 . 121.5(2) yes
C21 . C22 C23 . 118.4(2) yes
C21 . C22 H221 . 121.2 no
C23 . C22 H221 . 120.3 no
C22 . C23 C24 . 120.4(2) yes
C22 . C23 O2 . 115.7(2) yes
C24 . C23 O2 . 124.0(2) yes
C23 . C24 C25 . 117.9(2) yes
C23 . C24 H241 . 122.3 no
C25 . C24 H241 . 119.9 no
C24 . C25 N5 . 121.6(2) yes
C24 . C25 C26 . 125.4(2) yes
N5 . C25 C26 . 112.9(2) yes
C25 . C26 N6 . 113.7(2) yes
C25 . C26 C27 . 124.3(2) yes
N6 . C26 C27 . 122.0(2) yes
C26 . C27 C28 . 119.1(2) yes
C26 . C27 H271 . 120.5 no
C28 . C27 H271 . 120.4 no
C27 . C28 C29 . 119.2(2) yes
C27 . C28 H281 . 121.0 no
C29 . C28 H281 . 119.8 no
C28 . C29 C30 . 118.9(2) yes
C28 . C29 H291 . 120.4 no
C30 . C29 H291 . 120.8 no
C29 . C30 N6 . 122.6(2) yes
C29 . C30 H301 . 119.8 no
N6 . C30 H301 . 117.5 no
O1 . C31 H311 . 108.1 no
O1 . C31 H312 . 110.2 no
H311 . C31 H312 . 109.7 no
O1 . C31 H313 . 109.9 no
H311 . C31 H313 . 109.8 no
H312 . C31 H313 . 109.2 no
O2 . C32 H321 . 107.5 no
O2 . C32 H322 . 110.7 no
H321 . C32 H322 . 106.1 no
O2 . C32 H323 . 111.3 no
H321 . C32 H323 . 109.5 no
H322 . C32 H323 . 111.4 no
N7 . C33 C34 . 177.2(6) yes
C33 . C34 H341 . 109.5 no
C33 . C34 H342 . 106.4 no
H341 . C34 H342 . 111.2 no
C33 . C34 H343 . 108.8 no
H341 . C34 H343 . 110.5 no
H342 . C34 H343 . 110.3 no
C31 . O1 C8 . 116.7(2) yes
C32 . O2 C23 . 117.0(2) yes
F1 . P1 F2 . 177.6(2) yes
F1 . P1 F3 . 90.74(16) yes
F2 . P1 F3 . 89.7(2) yes
F1 . P1 F4 . 89.35(19) yes
F2 . P1 F4 . 90.1(2) yes
F3 . P1 F4 . 178.28(19) yes
F1 . P1 F5 . 89.4(2) yes
F2 . P1 F5 . 88.2(2) yes
F3 . P1 F5 . 88.48(17) yes
F4 . P1 F5 . 89.81(19) yes
F1 . P1 F6 . 92.7(2) yes
F2 . P1 F6 . 89.67(18) yes
F3 . P1 F6 . 92.28(19) yes
F4 . P1 F6 . 89.43(19) yes
F5 . P1 F6 . 177.8(2) yes
F8 7_565 P2 F7 7_565 89.87(9) yes
F8 7_565 P2 F9 7_565 89.98(9) yes
F7 7_565 P2 F9 7_565 179.65(9) yes
F8 7_565 P2 F7 . 90.07(9) yes
F7 7_565 P2 F7 . 89.46(13) yes
F9 7_565 P2 F7 . 90.24(9) yes
F8 7_565 P2 F8 . 179.92(14) yes
F7 7_565 P2 F8 . 90.07(9) yes
F9 7_565 P2 F8 . 90.08(9) yes
F7 . P2 F8 . 89.87(9) yes
F8 7_565 P2 F9 . 90.08(9) yes
F7 7_565 P2 F9 . 90.24(9) yes
F9 7_565 P2 F9 . 90.07(13) yes
F7 . P2 F9 . 179.65(9) yes
F8 . P2 F9 . 89.98(9) yes
F11 7_555 P3 F12 7_555 90.00(8) yes
F11 7_555 P3 F10 7_555 90.12(8) yes
F12 7_555 P3 F10 7_555 90.12(8) yes
F11 7_555 P3 F10 . 89.85(8) yes
F12 7_555 P3 F10 . 179.62(9) yes
F10 7_555 P3 F10 . 90.23(12) yes
F11 7_555 P3 F11 . 179.95(12) yes
F12 7_555 P3 F11 . 90.03(8) yes
F10 7_555 P3 F11 . 89.85(8) yes
F10 . P3 F11 . 90.12(8) yes
F11 7_555 P3 F12 . 90.03(8) yes
F12 7_555 P3 F12 . 89.53(12) yes
F10 7_555 P3 F12 . 179.62(9) yes
F10 . P3 F12 . 90.12(8) yes
F11 . P3 F12 . 90.00(8) yes

loop_
_geom_bond_atom_site_label_1
_geom_bond_atom_site_label_2
_geom_bond_site_symmetry_2
_geom_bond_distance
_geom_bond_publ_flag
Co1 N1 . 2.110(2) yes
Co1 N2 . 1.913(2) yes
Co1 N3 . 2.118(2) yes
Co1 N4 . 2.055(2) yes
Co1 N5 . 1.904(2) yes
Co1 N6 . 2.068(2) yes
N1 C1 . 1.337(3) yes
N1 C5 . 1.357(3) yes
N2 C6 . 1.354(3) yes
N2 C10 . 1.352(3) yes
N3 C11 . 1.355(3) yes
N3 C15 . 1.340(3) yes
N4 C16 . 1.339(3) yes
N4 C20 . 1.360(3) yes
N5 C21 . 1.358(3) yes
N5 C25 . 1.347(3) yes
N6 C26 . 1.360(3) yes
N6 C30 . 1.337(3) yes
N7 C33 . 1.153(7) yes
C1 C2 . 1.386(4) yes
C1 H11 . 0.947 no
C2 C3 . 1.388(4) yes
C2 H21 . 0.946 no
C3 C4 . 1.383(4) yes
C3 H31 . 0.940 no
C4 C5 . 1.390(4) yes
C4 H41 . 0.925 no
C5 C6 . 1.480(3) yes
C6 C7 . 1.380(3) yes
C7 C8 . 1.399(4) yes
C7 H71 . 0.927 no
C8 C9 . 1.394(4) yes
C8 O1 . 1.348(3) yes
C9 C10 . 1.388(3) yes
C9 H91 . 0.933 no
C10 C11 . 1.476(3) yes
C11 C12 . 1.385(4) yes
C12 C13 . 1.380(4) yes
C12 H121 . 0.931 no
C13 C14 . 1.376(4) yes
C13 H131 . 0.946 no
C14 C15 . 1.379(4) yes
C14 H141 . 0.922 no
C15 H151 . 0.929 no
C16 C17 . 1.381(4) yes
C16 H161 . 0.950 no
C17 C18 . 1.388(4) yes
C17 H171 . 0.944 no
C18 C19 . 1.382(4) yes
C18 H181 . 0.924 no
C19 C20 . 1.387(4) yes
C19 H191 . 0.927 no
C20 C21 . 1.478(3) yes
C21 C22 . 1.374(4) yes
C22 C23 . 1.401(4) yes
C22 H221 . 0.915 no
C23 C24 . 1.395(4) yes
C23 O2 . 1.352(3) yes
C24 C25 . 1.391(3) yes
C24 H241 . 0.949 no
C25 C26 . 1.482(3) yes
C26 C27 . 1.383(3) yes
C27 C28 . 1.386(4) yes
C27 H271 . 0.935 no
C28 C29 . 1.378(4) yes
C28 H281 . 0.930 no
C29 C30 . 1.391(4) yes
C29 H291 . 0.935 no
C30 H301 . 0.936 no
C31 O1 . 1.440(4) yes
C31 H311 . 0.986 no
C31 H312 . 0.969 no
C31 H313 . 0.979 no
C32 O2 . 1.443(4) yes
C32 H321 . 0.968 no
C32 H322 . 1.002 no
C32 H323 . 0.986 no
C33 C34 . 1.420(9) yes
C34 H341 . 0.963 no
C34 H342 . 0.974 no
C34 H343 . 0.973 no
P1 F1 . 1.550(3) yes
P1 F2 . 1.591(3) yes
P1 F3 . 1.587(3) yes
P1 F4 . 1.586(3) yes
P1 F5 . 1.585(3) yes
P1 F6 . 1.550(3) yes
P2 F8 7_565 1.6056(16) yes
P2 F7 7_565 1.6022(16) yes
P2 F9 7_565 1.6014(17) yes
P2 F7 . 1.6022(16) yes
P2 F8 . 1.6056(16) yes
P2 F9 . 1.6014(17) yes
P3 F11 7_555 1.6100(15) yes
P3 F12 7_555 1.6017(15) yes
P3 F10 7_555 1.5987(15) yes
P3 F10 . 1.5987(15) yes
P3 F11 . 1.6100(15) yes
P3 F12 . 1.6017(15) yes
